data_2013677
loop_
_publ_author_name
'Glidewell, Christopher'
'Low, John N.'
'Skakle, Janet M. S.'
'Wardell, James L.'

_publ_section_title
;
 Bilayers in 4-iodo-<i>N</i>-(2-iodo-4-nitrophenyl)benzamide generated
 by a combination of an N---H&#x00B7;&#x00B7;&#x00B7;O=C hydrogen bond
 and two independent iodo--nitro interactions
;
_journal_issue 11
_journal_name_full 'Acta Crystallographica Section C'
_journal_page_first o636
_journal_page_last o637
_journal_paper_doi 10.1107/S0108270103021164
_journal_volume 59
_journal_year 2003
_chemical_formula_iupac 'C13 H8 I2 N2 O3'
_chemical_formula_moiety 'C13 H8 I2 N2 O3'
_chemical_formula_sum 'C13 H8 I2 N2 O3'
_chemical_formula_weight 494.01
_chemical_name_systematic
;
N-(2-Iodo-4-nitrophenyl)-4-iodobenzamide
;
_space_group_IT_number 14
_symmetry_cell_setting monoclinic
_symmetry_space_group_name_Hall '-P 2ybc'
_symmetry_space_group_name_H-M 'P 1 21/c 1'
_atom_sites_solution_hydrogens geom
_atom_sites_solution_primary direct
_atom_sites_solution_secondary difmap
_cell_angle_alpha 90
_cell_angle_beta 104.0822(12)
_cell_angle_gamma 90
_cell_formula_units_Z 4
_cell_length_a 15.6188(5)
_cell_length_b 4.72530(10)
_cell_length_c 19.7669(7)
_cell_measurement_reflns_used 3217
_cell_measurement_temperature 120(2)
_cell_measurement_theta_max 27.50
_cell_measurement_theta_min 2.99
_cell_volume 1415.02(7)
_computing_cell_refinement 'DENZO-SMN (Otwinowski & Minor, 1997)'
_computing_data_collection 'KappaCCD Server Software (Nonius, 1997)'
_computing_data_reduction DENZO-SMN
_computing_molecular_graphics 'PLATON (Spek, 2003)'
_computing_publication_material 'SHELXL97 and PRPKAPPA (Ferguson, 1999)'
_computing_structure_refinement 'SHELXL97 (Sheldrick, 1997)'
_computing_structure_solution 'SHELXS86 (Sheldrick, 1985)'
_diffrn_ambient_temperature 120(2)
_diffrn_measured_fraction_theta_full 0.998
_diffrn_measured_fraction_theta_max 0.991
_diffrn_measurement_device_type 'Nonius KappaCCD area-detector'
_diffrn_measurement_method '\f scans, and \w scans with \k offsets'
_diffrn_radiation_monochromator graphite
_diffrn_radiation_source 'fine-focus sealed X-ray tube'
_diffrn_radiation_type 'Mo K\a'
_diffrn_radiation_wavelength 0.71073
_diffrn_reflns_av_R_equivalents 0.079
_diffrn_reflns_av_sigmaI/netI 0.054
_diffrn_reflns_limit_h_max 18
_diffrn_reflns_limit_h_min -20
_diffrn_reflns_limit_k_max 5
_diffrn_reflns_limit_k_min -6
_diffrn_reflns_limit_l_max 25
_diffrn_reflns_limit_l_min -25
_diffrn_reflns_number 15901
_diffrn_reflns_theta_full 26.95
_diffrn_reflns_theta_max 27.50
_diffrn_reflns_theta_min 2.99
_diffrn_standards_decay_% negligible
_exptl_absorpt_coefficient_mu 4.453
_exptl_absorpt_correction_T_max 0.912
_exptl_absorpt_correction_T_min 0.677
_exptl_absorpt_correction_type multi-scan
_exptl_absorpt_process_details '(DENZO-SMN; Otwinowski & Minor, 1997)'
_exptl_crystal_colour colourless
_exptl_crystal_density_diffrn 2.319
_exptl_crystal_density_meas ?
_exptl_crystal_density_method 'not measured'
_exptl_crystal_description needle
_exptl_crystal_F_000 920
_exptl_crystal_size_max 0.60
_exptl_crystal_size_mid 0.03
_exptl_crystal_size_min 0.02
_refine_diff_density_max 0.71
_refine_diff_density_min -1.22
_refine_ls_extinction_method none
_refine_ls_goodness_of_fit_ref 1.059
_refine_ls_hydrogen_treatment constr
_refine_ls_matrix_type full
_refine_ls_number_parameters 181
_refine_ls_number_reflns 3217
_refine_ls_number_restraints 0
_refine_ls_restrained_S_all 1.059
_refine_ls_R_factor_all 0.045
_refine_ls_R_factor_gt 0.034
_refine_ls_shift/su_max 0.001
_refine_ls_shift/su_mean 0.000
_refine_ls_structure_factor_coef Fsqd
_refine_ls_weighting_details 'w = 1/[\s^2^(Fo^2^)+(0.016P)^2^+3.8598P] where P=(Fo^2^+2Fc^2^)/3'
_refine_ls_weighting_scheme calc
_refine_ls_wR_factor_gt 0.069
_refine_ls_wR_factor_ref 0.074
_reflns_number_gt 2733
_reflns_number_total 3217
_reflns_threshold_expression I>2\s(I)
_cod_data_source_file sk1666.cif
_cod_data_source_block I
_cod_depositor_comments
;
The following automatic conversions were performed:

'_exptl_crystal_density_meas' value 'not measured' was changed to '?'
- the value is perceived as not measured.

Automatic conversion script
Id: cif_fix_values 3008 2015-01-20 13:52:24Z robertas 
;
_cod_original_sg_symbol_H-M 'P 21/c'
_cod_database_code 2013677
_cod_database_fobs_code 2013677

loop_
_symmetry_equiv_pos_as_xyz
'x, y, z'
'x, -y+1/2, z+1/2'
'-x, -y, -z'
'-x, y-1/2, -z-1/2'

loop_
_atom_site_label
_atom_site_fract_x
_atom_site_fract_y
_atom_site_fract_z
_atom_site_U_iso_or_equiv
_atom_site_adp_type
_atom_site_calc_flag
_atom_site_refinement_flags
_atom_site_occupancy
_atom_site_disorder_assembly
_atom_site_disorder_group
_atom_site_type_symbol
C11 0.4434(3) 0.5630(9) 0.0826(2) 0.0144(9) Uani d . 1 . . C
C12 0.5253(3) 0.6883(9) 0.0844(2) 0.0163(9) Uani d . 1 . . C
C13 0.6003(3) 0.6032(9) 0.1336(2) 0.0158(9) Uani d . 1 . . C
C14 0.5936(3) 0.3927(9) 0.1814(2) 0.0180(9) Uani d . 1 . . C
C15 0.5128(3) 0.2681(9) 0.1811(2) 0.0166(9) Uani d . 1 . . C
C16 0.4380(3) 0.3539(9) 0.1314(2) 0.0147(9) Uani d . 1 . . C
I14 0.70731(2) 0.25316(7) 0.254279(15) 0.02303(10) Uani d . 1 . . I
C17 0.3641(3) 0.6640(9) 0.0289(2) 0.0142(9) Uani d . 1 . . C
O17 0.3595(2) 0.9044(6) 0.00465(16) 0.0178(7) Uani d . 1 . . O
N1 0.2990(2) 0.4671(8) 0.00990(18) 0.0144(7) Uani d . 1 . . N
C21 0.2153(3) 0.5039(9) -0.0358(2) 0.0135(9) Uani d . 1 . . C
C22 0.1441(3) 0.3480(9) -0.0245(2) 0.0140(9) Uani d . 1 . . C
C23 0.0618(3) 0.3607(9) -0.0718(2) 0.0173(9) Uani d . 1 . . C
C24 0.0514(3) 0.5397(10) -0.1286(2) 0.0157(9) Uani d . 1 . . C
C25 0.1205(3) 0.7044(9) -0.1400(2) 0.0169(9) Uani d . 1 . . C
C26 0.2023(3) 0.6833(9) -0.0938(2) 0.0161(9) Uani d . 1 . . C
I22 0.15670(2) 0.10085(6) 0.065587(14) 0.01839(9) Uani d . 1 . . I
N24 -0.0351(3) 0.5466(8) -0.17893(19) 0.0193(8) Uani d . 1 . . N
O24 -0.0889(2) 0.3638(7) -0.17319(18) 0.0274(8) Uani d . 1 . . O
O25 -0.0490(2) 0.7302(7) -0.22304(17) 0.0259(8) Uani d . 1 . . O
H12 0.5295 0.8322 0.0518 0.020 Uiso calc R 1 . . H
H13 0.6558 0.6878 0.1348 0.019 Uiso calc R 1 . . H
H15 0.5088 0.1266 0.2144 0.020 Uiso calc R 1 . . H
H16 0.3825 0.2695 0.1307 0.018 Uiso calc R 1 . . H
H1 0.3106 0.2976 0.0283 0.017 Uiso calc R 1 . . H
H23 0.0139 0.2491 -0.0651 0.021 Uiso calc R 1 . . H
H25 0.1115 0.8291 -0.1788 0.020 Uiso calc R 1 . . H
H26 0.2503 0.7918 -0.1015 0.019 Uiso calc R 1 . . H

loop_
_atom_site_aniso_label
_atom_site_aniso_U_11
_atom_site_aniso_U_22
_atom_site_aniso_U_33
_atom_site_aniso_U_12
_atom_site_aniso_U_13
_atom_site_aniso_U_23
C11 0.013(2) 0.014(2) 0.016(2) 0.0011(17) 0.0024(17) -0.0018(16)
C12 0.018(2) 0.012(2) 0.020(2) 0.0014(17) 0.0063(18) 0.0003(17)
C13 0.012(2) 0.019(2) 0.017(2) -0.0027(17) 0.0034(17) -0.0034(17)
C14 0.019(2) 0.020(2) 0.013(2) 0.0010(18) 0.0003(18) -0.0029(17)
C15 0.017(2) 0.019(2) 0.013(2) 0.0025(18) 0.0020(18) 0.0017(16)
C16 0.013(2) 0.019(2) 0.013(2) -0.0016(17) 0.0037(17) -0.0021(16)
I14 0.01636(17) 0.0340(2) 0.01466(16) 0.00316(13) -0.00401(12) 0.00051(12)
C17 0.012(2) 0.018(2) 0.012(2) -0.0026(17) 0.0021(17) -0.0033(17)
O17 0.0155(16) 0.0122(15) 0.0241(16) -0.0007(12) 0.0017(13) 0.0031(12)
N1 0.0135(19) 0.0115(17) 0.0165(18) 0.0005(14) 0.0003(14) 0.0036(14)
C21 0.015(2) 0.012(2) 0.013(2) 0.0001(17) 0.0032(17) -0.0015(16)
C22 0.015(2) 0.014(2) 0.013(2) 0.0003(17) 0.0032(17) 0.0007(16)
C23 0.014(2) 0.018(2) 0.018(2) -0.0038(18) 0.0002(18) -0.0004(17)
C24 0.010(2) 0.023(2) 0.0103(19) 0.0046(18) -0.0039(16) -0.0035(17)
C25 0.018(2) 0.018(2) 0.013(2) -0.0029(18) 0.0013(18) -0.0002(17)
C26 0.014(2) 0.017(2) 0.017(2) 0.0005(18) 0.0031(18) 0.0009(17)
I22 0.01791(16) 0.02143(17) 0.01582(15) -0.00088(12) 0.00405(11) 0.00436(11)
N24 0.018(2) 0.022(2) 0.0160(19) 0.0000(17) -0.0004(16) -0.0030(16)
O24 0.0170(18) 0.034(2) 0.0266(18) -0.0063(15) -0.0039(14) -0.0013(15)
O25 0.0222(19) 0.0277(19) 0.0217(18) 0.0049(15) -0.0065(14) 0.0067(14)

loop_
_atom_type_symbol
_atom_type_description
_atom_type_scat_dispersion_real
_atom_type_scat_dispersion_imag
_atom_type_scat_source
C C 0.0033 0.0016 'International Tables Vol C Tables 4.2.6.8 and 6.1.1.4'
H H 0.0000 0.0000 'International Tables Vol C Tables 4.2.6.8 and 6.1.1.4'
I I -0.4742 1.8119 'International Tables Vol C Tables 4.2.6.8 and 6.1.1.4'
N N 0.0061 0.0033 'International Tables Vol C Tables 4.2.6.8 and 6.1.1.4'
O O 0.0106 0.0060 'International Tables Vol C Tables 4.2.6.8 and 6.1.1.4'

loop_
_geom_angle_atom_site_label_1
_geom_angle_atom_site_label_2
_geom_angle_atom_site_label_3
_geom_angle
_geom_angle_publ_flag
C16 C11 C12 119.2(4) no
C16 C11 C17 122.4(4) no
C12 C11 C17 118.4(4) no
C13 C12 C11 120.3(4) no
C13 C12 H12 119.8 no
C11 C12 H12 119.8 no
C12 C13 C14 119.5(4) no
C12 C13 H13 120.3 no
C14 C13 H13 120.3 no
C15 C14 C13 121.2(4) no
C15 C14 I14 118.9(3) no
C13 C14 I14 119.8(3) no
C14 C15 C16 118.9(4) no
C14 C15 H15 120.5 no
C16 C15 H15 120.5 no
C15 C16 C11 120.8(4) no
C15 C16 H16 119.6 no
C11 C16 H16 119.6 no
O17 C17 N1 123.8(4) no
O17 C17 C11 122.1(4) no
N1 C17 C11 114.2(4) no
C17 N1 C21 127.4(4) no
C17 N1 H1 116.3 no
C21 N1 H1 116.3 no
C22 C21 C26 119.2(4) no
C22 C21 N1 119.0(4) no
C26 C21 N1 121.8(4) no
C23 C22 C21 120.8(4) no
C23 C22 I22 118.2(3) no
C21 C22 I22 121.0(3) no
C24 C23 C22 118.5(4) no
C24 C23 H23 120.8 no
C22 C23 H23 120.8 no
C23 C24 C25 122.0(4) no
C23 C24 N24 118.0(4) no
C25 C24 N24 120.0(4) no
C26 C25 C24 118.8(4) no
C26 C25 H25 120.6 no
C24 C25 H25 120.6 no
C25 C26 C21 120.7(4) no
C25 C26 H26 119.6 no
C21 C26 H26 119.6 no
O25 N24 O24 124.2(4) no
O25 N24 C24 118.5(4) no
O24 N24 C24 117.3(4) no

loop_
_geom_bond_atom_site_label_1
_geom_bond_atom_site_label_2
_geom_bond_site_symmetry_2
_geom_bond_distance
_geom_bond_publ_flag
C11 C16 . 1.398(6) no
C11 C12 . 1.403(6) no
C11 C17 . 1.499(6) no
C12 C13 . 1.388(6) no
C12 H12 . 0.95 no
C13 C14 . 1.392(6) no
C13 H13 . 0.95 no
C14 C15 . 1.391(6) no
C14 I14 . 2.103(4) no
C15 C16 . 1.392(6) no
C15 H15 . 0.95 no
C16 H16 . 0.95 no
C17 O17 . 1.228(5) no
C17 N1 . 1.362(5) no
N1 C21 . 1.407(5) no
N1 H1 . 0.88 no
C21 C22 . 1.397(6) no
C21 C26 . 1.401(6) no
C22 C23 . 1.394(6) no
C22 I22 . 2.099(4) no
C23 C24 . 1.384(6) no
C23 H23 . 0.95 no
C24 C25 . 1.392(6) no
C24 N24 . 1.471(5) no
C25 C26 . 1.382(6) no
C25 H25 . 0.95 no
C26 H26 . 0.95 no
N24 O25 . 1.212(5) no
N24 O24 . 1.230(5) no

loop_
_geom_hbond_atom_site_label_D
_geom_hbond_atom_site_label_H
_geom_hbond_atom_site_label_A
_geom_hbond_site_symmetry_A
_geom_hbond_distance_DH
_geom_hbond_distance_HA
_geom_hbond_distance_DA
_geom_hbond_angle_DHA
_geom_hbond_publ_flag
N1 H1 I22 . 0.88 2.84 3.215(4) 108 y
N1 H1 O17 1_545 0.88 2.10 2.832(5) 140 y
C26 H26 O17 . 0.95 2.42 2.929(5) 113 y

loop_
_geom_torsion_atom_site_label_1
_geom_torsion_atom_site_label_2
_geom_torsion_atom_site_label_3
_geom_torsion_atom_site_label_4
_geom_torsion
_geom_torsion_publ_flag
C12 C11 C17 N1 153.2(4) y
C11 C17 N1 C21 175.9(4) y
C17 N1 C21 C22 -148.5(4) y
C16 C11 C12 C13 0.8(6) no
C17 C11 C12 C13 179.4(4) no
C11 C12 C13 C14 -0.2(6) no
C12 C13 C14 C15 -0.7(6) no
C12 C13 C14 I14 178.2(3) no
C13 C14 C15 C16 0.9(7) no
I14 C14 C15 C16 -177.9(3) no
C14 C15 C16 C11 -0.3(6) no
C12 C11 C16 C15 -0.6(6) no
C17 C11 C16 C15 -179.1(4) no
C16 C11 C17 O17 151.8(4) no
C12 C11 C17 O17 -26.8(6) no
C16 C11 C17 N1 -28.2(6) no
O17 C17 N1 C21 -4.1(7) no
C17 N1 C21 C26 34.2(6) no
C26 C21 C22 C23 2.7(6) no
N1 C21 C22 C23 -174.7(4) no
C26 C21 C22 I22 -175.0(3) no
N1 C21 C22 I22 7.6(5) no
C21 C22 C23 C24 -2.5(6) no
I22 C22 C23 C24 175.3(3) no
C22 C23 C24 C25 0.4(7) no
C22 C23 C24 N24 178.7(4) no
C23 C24 C25 C26 1.5(7) no
N24 C24 C25 C26 -176.8(4) no
C24 C25 C26 C21 -1.3(7) no
C22 C21 C26 C25 -0.8(6) no
N1 C21 C26 C25 176.5(4) no
C23 C24 N24 O24 -10.5(6) y
C23 C24 N24 O25 169.5(4) no
C25 C24 N24 O24 167.8(4) no
C25 C24 N24 O25 -12.2(6) y

loop_
_cod_related_entry_id
_cod_related_entry_database
_cod_related_entry_code
1 ChemSpider 4418604
